data_4073157
loop_
_publ_author_name
'Shen, Hao'
'Chan, Hoi-Shan'
'Xie, Zuowei'

_publ_section_title
;
 Synthesis, Structure, and Reactivity of
 [\s:\h1:\h5-(OCH2)(Me2NCH2)C2B9H9]Ti(NR2) (R = Me, Et)
;
_journal_issue 10
_journal_name_full Organometallics
_journal_page_first 2694
_journal_paper_doi 10.1021/om070128q
_journal_volume 26
_journal_year 2007
_chemical_formula_sum 'C12 H33 B9 N2 O Ti'
_chemical_formula_weight 366.59
_chemical_name_systematic
; 
 ? 
;
_space_group_IT_number 14
_symmetry_cell_setting monoclinic
_symmetry_space_group_name_Hall '-P 2ybc'
_symmetry_space_group_name_H-M 'P 1 21/c 1'
_atom_sites_solution_hydrogens geom
_atom_sites_solution_primary direct
_atom_sites_solution_secondary difmap
_audit_creation_method SHELXL-97
_cell_angle_alpha 90.00
_cell_angle_beta 105.44(3)
_cell_angle_gamma 90.00
_cell_formula_units_Z 4
_cell_length_a 14.926(3)
_cell_length_b 8.0310(16)
_cell_length_c 17.685(4)
_cell_measurement_temperature 293(2)
_cell_volume 2043.4(8)
_computing_cell_refinement 'BIOTEX RIGAKU'
_computing_data_collection 'RAXIS-IIC RIGAKU'
_computing_data_reduction 'BIOTEX RIGAKU'
_computing_molecular_graphics 'SIEMENS SHELXTL'
_computing_publication_material 'SIEMENS SHELXTL'
_computing_structure_refinement 'SHELXL-97 (Sheldrick, 1997)'
_computing_structure_solution 'SHELXS-97 (Sheldrick, 1990)'
_diffrn_ambient_temperature 293(2)
_diffrn_measured_fraction_theta_full 1.000
_diffrn_measured_fraction_theta_max 1.000
_diffrn_measurement_device_type 'RAXIS-IIC RIGAKU'
_diffrn_measurement_method IP
_diffrn_radiation_monochromator graphite
_diffrn_radiation_source 'fine-focus sealed tube'
_diffrn_radiation_type MoK\a
_diffrn_radiation_wavelength 0.71073
_diffrn_reflns_av_R_equivalents 0.0595
_diffrn_reflns_av_sigmaI/netI 0.0604
_diffrn_reflns_limit_h_max 17
_diffrn_reflns_limit_h_min 0
_diffrn_reflns_limit_k_max 9
_diffrn_reflns_limit_k_min 0
_diffrn_reflns_limit_l_max 20
_diffrn_reflns_limit_l_min -21
_diffrn_reflns_number 3927
_diffrn_reflns_theta_full 25.00
_diffrn_reflns_theta_max 25.00
_diffrn_reflns_theta_min 2.39
_exptl_absorpt_coefficient_mu 0.421
_exptl_absorpt_correction_T_max 1.0000
_exptl_absorpt_correction_T_min 0.8172
_exptl_absorpt_correction_type sadabs
_exptl_crystal_colour orange
_exptl_crystal_density_diffrn 1.192
_exptl_crystal_density_method 'not measured'
_exptl_crystal_description block
_exptl_crystal_F_000 776
_exptl_crystal_size_max 0.50
_exptl_crystal_size_mid 0.40
_exptl_crystal_size_min 0.20
_refine_diff_density_max 0.298
_refine_diff_density_min -0.377
_refine_diff_density_rms 0.059
_refine_ls_extinction_method none
_refine_ls_goodness_of_fit_ref 1.050
_refine_ls_hydrogen_treatment riding
_refine_ls_matrix_type full
_refine_ls_number_parameters 226
_refine_ls_number_reflns 3604
_refine_ls_number_restraints 0
_refine_ls_restrained_S_all 1.050
_refine_ls_R_factor_all 0.0909
_refine_ls_R_factor_gt 0.0525
_refine_ls_shift/su_max 0.001
_refine_ls_shift/su_mean 0.000
_refine_ls_structure_factor_coef Fsqd
_refine_ls_weighting_details 'calc w=1/[\s^2^(Fo^2^)+(0.0828P)^2^+0.3293P] where P=(Fo^2^+2Fc^2^)/3'
_refine_ls_weighting_scheme calc
_refine_ls_wR_factor_gt 0.1445
_refine_ls_wR_factor_ref 0.1635
_reflns_number_gt 2470
_reflns_number_total 3604
_reflns_threshold_expression >2sigma(I)
_cod_data_source_file om070128qsi20070208_104122.cif
_cod_data_source_block 3b
_cod_depositor_comments
;
The following automatic conversions were performed:

'_symmetry_cell_setting' value 'Monoclinic' changed to 'monoclinic'
according to /home/saulius/struct/CIF-dictionaries/cif_core.dic
dictionary named 'cif_core.dic' version 2.4.1 from 2010-06-29.

Automatic conversion script
Id: cif_fix_values 1715 2011-07-08 13:25:40Z adriana 
;
_cod_original_cell_volume 2043.4(7)
_cod_original_sg_symbol_H-M P2(1)/c
_cod_database_code 4073157

loop_
_symmetry_equiv_pos_as_xyz
'x, y, z'
'-x, y+1/2, -z+1/2'
'-x, -y, -z'
'x, -y-1/2, z-1/2'

loop_
_atom_site_label
_atom_site_type_symbol
_atom_site_fract_x
_atom_site_fract_y
_atom_site_fract_z
_atom_site_U_iso_or_equiv
_atom_site_adp_type
_atom_site_occupancy
_atom_site_symmetry_multiplicity
_atom_site_calc_flag
_atom_site_refinement_flags
Ti1 Ti 0.71120(4) 0.46350(8) 0.29839(3) 0.0419(2) Uani 1 1 d .
O1 O 0.66821(16) 0.2689(3) 0.24565(13) 0.0519(6) Uani 1 1 d .
N1 N 0.83018(18) 0.3183(3) 0.37428(14) 0.0413(6) Uani 1 1 d .
N2 N 0.63249(19) 0.5347(4) 0.35820(17) 0.0572(8) Uani 1 1 d .
C1 C 0.8442(2) 0.4610(4) 0.25698(18) 0.0403(7) Uani 1 1 d .
C2 C 0.7565(2) 0.4228(4) 0.18364(18) 0.0428(8) Uani 1 1 d .
C11 C 0.8839(2) 0.3211(4) 0.31318(18) 0.0467(8) Uani 1 1 d .
H11A H 0.8774 0.2157 0.2855 0.056 Uiso 1 1 calc R
H11B H 0.9494 0.3403 0.3377 0.056 Uiso 1 1 calc R
C12 C 0.8877(3) 0.3917(5) 0.4497(2) 0.0545(9) Uani 1 1 d .
H12A H 0.9101 0.5000 0.4387 0.065 Uiso 1 1 calc R
H12B H 0.9415 0.3212 0.4700 0.065 Uiso 1 1 calc R
C13 C 0.8368(3) 0.4115(6) 0.5122(2) 0.0735(12) Uani 1 1 d .
H13A H 0.8780 0.4584 0.5585 0.110 Uiso 1 1 calc R
H13B H 0.8155 0.3047 0.5245 0.110 Uiso 1 1 calc R
H13C H 0.7845 0.4842 0.4935 0.110 Uiso 1 1 calc R
C14 C 0.8021(2) 0.1438(4) 0.3894(2) 0.0515(9) Uani 1 1 d .
H14A H 0.7695 0.0944 0.3396 0.062 Uiso 1 1 calc R
H14B H 0.7586 0.1501 0.4214 0.062 Uiso 1 1 calc R
C15 C 0.8806(3) 0.0298(5) 0.4293(2) 0.0681(11) Uani 1 1 d .
H15A H 0.8561 -0.0775 0.4370 0.102 Uiso 1 1 calc R
H15B H 0.9130 0.0760 0.4791 0.102 Uiso 1 1 calc R
H15C H 0.9229 0.0181 0.3971 0.102 Uiso 1 1 calc R
C16 C 0.7099(2) 0.2569(4) 0.1816(2) 0.0527(9) Uani 1 1 d .
H16A H 0.6633 0.2400 0.1322 0.063 Uiso 1 1 calc R
H16B H 0.7547 0.1667 0.1896 0.063 Uiso 1 1 calc R
C17 C 0.5510(3) 0.4277(7) 0.3597(3) 0.0919(16) Uani 1 1 d .
H17A H 0.5452 0.3406 0.3206 0.110 Uiso 1 1 calc R
H17B H 0.4951 0.4949 0.3449 0.110 Uiso 1 1 calc R
C18 C 0.5572(4) 0.3482(8) 0.4380(3) 0.112(2) Uani 1 1 d .
H18A H 0.5024 0.2832 0.4348 0.167 Uiso 1 1 calc R
H18B H 0.5624 0.4333 0.4770 0.167 Uiso 1 1 calc R
H18C H 0.6109 0.2773 0.4521 0.167 Uiso 1 1 calc R
C19 C 0.6432(3) 0.6879(5) 0.4055(2) 0.0649(11) Uani 1 1 d .
H19A H 0.7022 0.7389 0.4058 0.078 Uiso 1 1 calc R
H19B H 0.6458 0.6577 0.4591 0.078 Uiso 1 1 calc R
C20 C 0.5679(4) 0.8142(7) 0.3781(3) 0.1062(18) Uani 1 1 d .
H20A H 0.5809 0.9101 0.4117 0.159 Uiso 1 1 calc R
H20B H 0.5094 0.7670 0.3797 0.159 Uiso 1 1 calc R
H20C H 0.5652 0.8468 0.3253 0.159 Uiso 1 1 calc R
B3 B 0.6807(3) 0.5824(5) 0.1696(2) 0.0472(9) Uani 1 1 d .
H3 H 0.6048 0.5741 0.1465 0.057 Uiso 1 1 calc R
B4 B 0.7299(3) 0.7364(5) 0.2381(2) 0.0493(10) Uani 1 1 d .
H4 H 0.6892 0.8305 0.2598 0.059 Uiso 1 1 calc R
B5 B 0.8334(3) 0.6506(5) 0.2940(2) 0.0472(9) Uani 1 1 d .
H5 H 0.8612 0.6898 0.3553 0.057 Uiso 1 1 calc R
B6 B 0.8605(3) 0.4618(6) 0.1644(2) 0.0499(9) Uani 1 1 d .
H6 H 0.9023 0.3714 0.1418 0.060 Uiso 1 1 calc R
B7 B 0.7543(3) 0.5450(5) 0.1058(2) 0.0522(10) Uani 1 1 d .
H7 H 0.7265 0.5090 0.0440 0.063 Uiso 1 1 calc R
B8 B 0.7402(3) 0.7499(5) 0.1401(2) 0.0545(10) Uani 1 1 d .
H8 H 0.7043 0.8480 0.0999 0.065 Uiso 1 1 calc R
B9 B 0.8382(3) 0.7920(5) 0.2197(2) 0.0537(10) Uani 1 1 d .
H9 H 0.8670 0.9183 0.2317 0.064 Uiso 1 1 calc R
B10 B 0.9108(3) 0.6146(5) 0.2359(2) 0.0511(10) Uani 1 1 d .
H10 H 0.9866 0.6241 0.2601 0.061 Uiso 1 1 calc R
B11 B 0.8535(3) 0.6733(6) 0.1383(3) 0.0556(10) Uani 1 1 d .
H11 H 0.8913 0.7221 0.0976 0.067 Uiso 1 1 calc R

loop_
_atom_site_aniso_label
_atom_site_aniso_U_11
_atom_site_aniso_U_22
_atom_site_aniso_U_33
_atom_site_aniso_U_23
_atom_site_aniso_U_13
_atom_site_aniso_U_12
Ti1 0.0396(3) 0.0462(4) 0.0424(3) -0.0041(3) 0.0153(2) -0.0016(3)
O1 0.0533(13) 0.0519(14) 0.0511(14) -0.0052(11) 0.0149(11) -0.0136(12)
N1 0.0456(15) 0.0392(15) 0.0413(14) -0.0033(12) 0.0153(12) -0.0013(12)
N2 0.0458(16) 0.079(2) 0.0506(17) -0.0079(16) 0.0200(13) 0.0051(16)
C1 0.0407(16) 0.0400(17) 0.0427(17) -0.0017(14) 0.0158(13) -0.0004(15)
C2 0.0472(17) 0.0420(19) 0.0398(17) -0.0050(14) 0.0129(14) -0.0004(14)
C11 0.0435(18) 0.051(2) 0.0500(19) -0.0015(16) 0.0192(15) 0.0042(16)
C12 0.062(2) 0.046(2) 0.0483(19) -0.0051(16) 0.0030(17) -0.0026(18)
C13 0.098(3) 0.078(3) 0.0401(19) -0.0087(19) 0.011(2) 0.017(3)
C14 0.063(2) 0.042(2) 0.0508(19) -0.0014(16) 0.0187(17) -0.0045(17)
C15 0.089(3) 0.047(2) 0.066(3) 0.0054(19) 0.019(2) 0.010(2)
C16 0.055(2) 0.052(2) 0.050(2) -0.0108(17) 0.0129(17) -0.0063(18)
C17 0.072(3) 0.131(5) 0.082(3) -0.032(3) 0.037(3) -0.025(3)
C18 0.108(4) 0.133(5) 0.117(4) -0.015(4) 0.070(4) -0.032(4)
C19 0.058(2) 0.082(3) 0.057(2) -0.012(2) 0.0179(18) 0.013(2)
C20 0.092(3) 0.118(4) 0.107(4) -0.023(4) 0.023(3) 0.048(3)
B3 0.044(2) 0.052(2) 0.044(2) -0.0005(18) 0.0102(17) 0.0038(18)
B4 0.054(2) 0.043(2) 0.056(2) -0.0025(18) 0.0226(19) 0.0033(18)
B5 0.052(2) 0.042(2) 0.050(2) -0.0101(18) 0.0175(18) -0.0044(18)
B6 0.055(2) 0.054(2) 0.047(2) -0.0060(19) 0.0242(18) 0.000(2)
B7 0.061(2) 0.055(2) 0.043(2) 0.0027(19) 0.0191(18) 0.003(2)
B8 0.064(3) 0.051(2) 0.052(2) 0.0070(19) 0.022(2) 0.005(2)
B9 0.059(2) 0.043(2) 0.061(3) 0.0004(19) 0.020(2) -0.009(2)
B10 0.048(2) 0.049(2) 0.062(2) -0.001(2) 0.0238(19) -0.008(2)
B11 0.060(3) 0.057(3) 0.056(2) 0.006(2) 0.027(2) -0.005(2)

loop_
_atom_type_symbol
_atom_type_description
_atom_type_scat_dispersion_real
_atom_type_scat_dispersion_imag
_atom_type_scat_source
C C 0.0033 0.0016 'International Tables Vol C Tables 4.2.6.8 and 6.1.1.4'
H H 0.0000 0.0000 'International Tables Vol C Tables 4.2.6.8 and 6.1.1.4'
B B 0.0013 0.0007 'International Tables Vol C Tables 4.2.6.8 and 6.1.1.4'
N N 0.0061 0.0033 'International Tables Vol C Tables 4.2.6.8 and 6.1.1.4'
O O 0.0106 0.0060 'International Tables Vol C Tables 4.2.6.8 and 6.1.1.4'
Ti Ti 0.2776 0.4457 'International Tables Vol C Tables 4.2.6.8 and 6.1.1.4'

loop_
_geom_angle_atom_site_label_1
_geom_angle_atom_site_label_2
_geom_angle_atom_site_label_3
_geom_angle
O1 Ti1 N2 111.05(13)
O1 Ti1 N1 88.59(10)
N2 Ti1 N1 109.70(12)
O1 Ti1 C1 92.60(11)
N2 Ti1 C1 155.88(13)
N1 Ti1 C1 64.67(11)
O1 Ti1 C2 65.35(11)
N2 Ti1 C2 155.46(13)
N1 Ti1 C2 94.66(11)
C1 Ti1 C2 40.75(11)
O1 Ti1 B5 133.18(12)
N2 Ti1 B5 115.37(14)
N1 Ti1 B5 81.76(12)
C1 Ti1 B5 42.14(12)
C2 Ti1 B5 69.93(13)
O1 Ti1 B3 84.54(12)
N2 Ti1 B3 115.26(14)
N1 Ti1 B3 133.95(12)
C1 Ti1 B3 70.23(12)
C2 Ti1 B3 41.71(12)
B5 Ti1 B3 70.78(14)
O1 Ti1 B4 126.43(12)
N2 Ti1 B4 97.58(14)
N1 Ti1 B4 123.59(12)
C1 Ti1 B4 70.44(12)
C2 Ti1 B4 70.00(12)
B5 Ti1 B4 41.83(13)
B3 Ti1 B4 41.95(13)
C16 O1 Ti1 106.90(19)
C12 N1 C14 109.2(3)
C12 N1 C11 110.1(3)
C14 N1 C11 111.5(3)
C12 N1 Ti1 120.1(2)
C14 N1 Ti1 112.07(19)
C11 N1 Ti1 92.91(17)
C19 N2 C17 115.9(3)
C19 N2 Ti1 126.0(3)
C17 N2 Ti1 118.1(3)
C11 C1 C2 118.7(3)
C11 C1 B5 118.6(3)
C2 C1 B5 110.1(2)
C11 C1 B10 122.5(3)
C2 C1 B10 111.3(3)
B5 C1 B10 63.1(2)
C11 C1 B6 119.9(3)
C2 C1 B6 61.6(2)
B5 C1 B6 114.8(3)
B10 C1 B6 63.0(2)
C11 C1 Ti1 91.02(18)
C2 C1 Ti1 70.78(16)
B5 C1 Ti1 71.74(17)
B10 C1 Ti1 132.5(2)
B6 C1 Ti1 131.2(2)
C16 C2 C1 117.5(3)
C16 C2 B3 112.6(3)
C1 C2 B3 110.1(2)
C16 C2 B7 126.2(3)
C1 C2 B7 112.5(3)
B3 C2 B7 64.5(2)
C16 C2 B6 126.9(3)
C1 C2 B6 62.4(2)
B3 C2 B6 116.3(3)
B7 C2 B6 63.3(2)
C16 C2 Ti1 84.6(2)
C1 C2 Ti1 68.47(15)
B3 C2 Ti1 71.43(18)
B7 C2 Ti1 133.2(2)
B6 C2 Ti1 129.8(2)
N1 C11 C1 107.0(2)
N1 C12 C13 114.4(3)
N1 C14 C15 115.5(3)
O1 C16 C2 102.6(3)
N2 C17 C18 114.1(4)
N2 C19 C20 115.1(3)
C2 B3 B4 107.1(3)
C2 B3 B8 104.6(3)
B4 B3 B8 61.0(2)
C2 B3 B7 57.7(2)
B4 B3 B7 109.8(3)
B8 B3 B7 60.1(2)
C2 B3 Ti1 66.85(17)
B4 B3 Ti1 71.67(19)
B8 B3 Ti1 127.0(2)
B7 B3 Ti1 122.4(2)
B5 B4 B3 105.0(3)
B5 B4 B8 106.4(3)
B3 B4 B8 59.9(2)
B5 B4 B9 59.5(2)
B3 B4 B9 106.4(3)
B8 B4 B9 59.5(2)
B5 B4 Ti1 65.86(18)
B3 B4 Ti1 66.38(19)
B8 B4 Ti1 121.2(2)
B9 B4 Ti1 120.5(2)
C1 B5 B4 107.5(3)
C1 B5 B9 105.6(3)
B4 B5 B9 61.6(2)
C1 B5 B10 58.6(2)
B4 B5 B10 110.8(3)
B9 B5 B10 60.4(2)
C1 B5 Ti1 66.12(16)
B4 B5 Ti1 72.31(19)
B9 B5 Ti1 128.2(3)
B10 B5 Ti1 122.9(2)
C2 B6 C1 56.06(19)
C2 B6 B11 103.6(3)
C1 B6 B11 103.9(3)
C2 B6 B7 57.8(2)
C1 B6 B7 103.1(3)
B11 B6 B7 60.1(2)
C2 B6 B10 102.7(3)
C1 B6 B10 57.7(2)
B11 B6 B10 60.3(2)
B7 B6 B10 107.3(3)
C2 B7 B11 103.9(3)
C2 B7 B6 58.9(2)
B11 B7 B6 59.3(2)
C2 B7 B8 103.8(3)
B11 B7 B8 61.1(3)
B6 B7 B8 108.4(3)
C2 B7 B3 57.7(2)
B11 B7 B3 107.2(3)
B6 B7 B3 107.2(3)
B8 B7 B3 59.1(2)
B3 B8 B9 106.5(3)
B3 B8 B4 59.0(2)
B9 B8 B4 60.4(2)
B3 B8 B7 60.8(2)
B9 B8 B7 107.4(3)
B4 B8 B7 108.8(3)
B3 B8 B11 107.0(3)
B9 B8 B11 60.0(3)
B4 B8 B11 108.6(3)
B7 B8 B11 59.0(2)
B5 B9 B10 60.1(2)
B5 B9 B8 106.4(3)
B10 B9 B8 108.4(3)
B5 B9 B4 58.8(2)
B10 B9 B4 108.4(3)
B8 B9 B4 60.2(2)
B5 B9 B11 107.2(3)
B10 B9 B11 59.8(2)
B8 B9 B11 60.9(2)
B4 B9 B11 109.2(3)
C1 B10 B5 58.3(2)
C1 B10 B9 104.7(3)
B5 B10 B9 59.5(2)
C1 B10 B11 104.4(3)
B5 B10 B11 107.6(3)
B9 B10 B11 60.8(2)
C1 B10 B6 59.4(2)
B5 B10 B6 108.0(3)
B9 B10 B6 108.4(3)
B11 B10 B6 59.2(2)
B6 B11 B7 60.6(2)
B6 B11 B10 60.5(2)
B7 B11 B10 107.9(3)
B6 B11 B9 108.4(3)
B7 B11 B9 107.3(3)
B10 B11 B9 59.4(2)
B6 B11 B8 108.4(3)
B7 B11 B8 59.9(2)
B10 B11 B8 106.6(3)
B9 B11 B8 59.0(2)

loop_
_geom_bond_atom_site_label_1
_geom_bond_atom_site_label_2
_geom_bond_distance
Ti1 O1 1.845(2)
Ti1 N2 1.868(3)
Ti1 N1 2.246(3)
Ti1 C1 2.292(3)
Ti1 C2 2.326(3)
Ti1 B5 2.380(4)
Ti1 B3 2.398(4)
Ti1 B4 2.485(4)
O1 C16 1.433(4)
N1 C12 1.501(4)
N1 C14 1.506(4)
N1 C11 1.508(4)
N2 C19 1.472(5)
N2 C17 1.495(5)
C1 C11 1.513(4)
C1 C2 1.608(4)
C1 B5 1.681(5)
C1 B10 1.687(5)
C1 B6 1.718(5)
C2 C16 1.499(5)
C2 B3 1.684(5)
C2 B7 1.684(5)
C2 B6 1.705(5)
C12 C13 1.507(5)
C14 C15 1.507(5)
C17 C18 1.506(7)
C19 C20 1.495(6)
B3 B4 1.750(6)
B3 B8 1.766(6)
B3 B7 1.798(6)
B4 B5 1.739(6)
B4 B8 1.785(5)
B4 B9 1.788(6)
B5 B9 1.752(6)
B5 B10 1.762(5)
B6 B11 1.755(6)
B6 B7 1.778(6)
B6 B10 1.779(6)
B7 B11 1.769(6)
B7 B8 1.785(6)
B8 B9 1.772(6)
B8 B11 1.807(6)
B9 B10 1.767(6)
B9 B11 1.791(6)
B10 B11 1.774(6)
